data_4324918
loop_
_publ_author_name
'Raquel Ferreir\'os-Mart\'inez'
'David Esteban-G\'omez'
'\'Eva T\'oth'
'Andr\'es de Blas'
'Carlos Platas-Iglesias'
'Teresa Rodr\'iguez-Blas'

_publ_contact_author_address
;
Departamento de Quimica Fundamental
Facultade de Ciencias
Universidade da Coruna
Campus da Zapateira s/n
15071 A Coruna
Spain
;
_publ_contact_author_email ucambv@udc.es
_publ_contact_author_fax '+ 34 981 167065'
_publ_contact_author_name 'De Blas, Andres'
_publ_contact_author_phone '+ 34 981 167000'
_publ_section_title
;
 Macrocyclic Receptor Showing Extremely High Sr(II)/Ca(II) and
 Pb(II)/Ca(II) Selectivities with Potential Application in Chelation
 Treatment of Metal Intoxication
;
_journal_name_full 'Inorganic Chemistry'
_journal_page_first 3772
_journal_page_last 3784
_journal_paper_doi 10.1021/ic200182e
_journal_volume 50
_journal_year 2011
_chemical_compound_source 'synthesis as described'
_chemical_formula_moiety '2(C26 H35 Cd Cl N4 O8), 4(C3 H8 O), 5(H2 O)'
_chemical_formula_sum 'C64 H112 Cd2 Cl2 N8 O25'
_chemical_formula_weight 1689.32
_chemical_name_systematic
;
 ?
;
_space_group_IT_number 2
_symmetry_cell_setting triclinic
_symmetry_Int_Tables_number 2
_symmetry_space_group_name_Hall '-P 1'
_symmetry_space_group_name_H-M 'P -1'
_atom_sites_solution_hydrogens geom
_atom_sites_solution_primary heavy
_atom_sites_solution_secondary difmap
_audit_conform_dict_location ftp://ftp.iucr.org/pub/cif_core.dic
_audit_conform_dict_name cif_core.dic
_audit_conform_dict_version 2.4
_audit_creation_date 2009-01-21T10:04:45-00:00
_audit_creation_method 'WinGX routine CIF_UPDATE'
_cell_angle_alpha 100.066(2)
_cell_angle_beta 108.711(2)
_cell_angle_gamma 94.059(2)
_cell_formula_units_Z 1
_cell_length_a 11.8366(4)
_cell_length_b 12.0850(4)
_cell_length_c 14.9182(5)
_cell_measurement_reflns_used 4932
_cell_measurement_temperature 100.0(2)
_cell_measurement_theta_max 26.7661
_cell_measurement_theta_min 2.5464
_cell_measurement_wavelength 0.71073
_cell_volume 1971.59(12)
_computing_cell_refinement 'SAINT V7.12A (Bruker Nonius 2004) in Apex2 suite'
_computing_data_collection 'Apex2  V.1.0-27 (Bruker Nonius, 2005)'
_computing_data_reduction 'SAINT and XPREP Version 6.14 COPYRIGHT(c) 2003 Bruker-AXS'
_computing_molecular_graphics 'Ortep-3 for Windows (Farrugia, 1997)'
_computing_publication_material 'WinGX publication routines (Farrugia, 1999)'
_computing_structure_refinement 'SHELXL-97 (Sheldrick, 2008)'
_computing_structure_solution 'DIRDIF08 (Beurskens et al, 2008)'
_diffrn_ambient_temperature 100.0(2)
_diffrn_measured_fraction_theta_full 0.991
_diffrn_measured_fraction_theta_max 0.991
_diffrn_measurement_device_type 'Bruker X8 APEXII CCD'
_diffrn_measurement_method 'omega and  phi rotation with narrow frames'
_diffrn_radiation_monochromator graphite
_diffrn_radiation_probe x-ray
_diffrn_radiation_source 'fine-focus sealed tube'
_diffrn_radiation_type MoK\a
_diffrn_radiation_wavelength 0.71073
_diffrn_reflns_av_R_equivalents 0.0643
_diffrn_reflns_av_unetI/netI 0.0773
_diffrn_reflns_limit_h_max 15
_diffrn_reflns_limit_h_min -15
_diffrn_reflns_limit_k_max 16
_diffrn_reflns_limit_k_min -16
_diffrn_reflns_limit_l_max 19
_diffrn_reflns_limit_l_min -19
_diffrn_reflns_number 35152
_diffrn_reflns_theta_full 28.38
_diffrn_reflns_theta_max 28.38
_diffrn_reflns_theta_min 2.69
_exptl_absorpt_coefficient_mu 0.684
_exptl_absorpt_correction_T_max 0.966
_exptl_absorpt_correction_T_min 0.856
_exptl_absorpt_correction_type multi-scan
_exptl_absorpt_process_details SADABS
_exptl_crystal_colour colourless
_exptl_crystal_density_diffrn 1.423
_exptl_crystal_description prism
_exptl_crystal_F_000 882
_exptl_crystal_size_max 0.16
_exptl_crystal_size_mid 0.08
_exptl_crystal_size_min 0.05
_refine_diff_density_max 1.047
_refine_diff_density_min -0.811
_refine_diff_density_rms 0.118
_refine_ls_extinction_method none
_refine_ls_goodness_of_fit_ref 1.064
_refine_ls_hydrogen_treatment mixed
_refine_ls_matrix_type full
_refine_ls_number_parameters 476
_refine_ls_number_reflns 9782
_refine_ls_number_restraints 11
_refine_ls_restrained_S_all 1.066
_refine_ls_R_factor_all 0.0798
_refine_ls_R_factor_gt 0.0506
_refine_ls_shift/su_max 0
_refine_ls_shift/su_mean 0
_refine_ls_structure_factor_coef Fsqd
_refine_ls_weighting_details 'calc w=1/[\s^2^(Fo^2^)+(0.0662P)^2^+0.7913P] where P=(Fo^2^+2Fc^2^)/3'
_refine_ls_weighting_scheme calc
_refine_ls_wR_factor_gt 0.1201
_refine_ls_wR_factor_ref 0.135
_reflns_number_gt 7241
_reflns_number_total 9782
_reflns_threshold_expression >2\s(I)
_cod_data_source_file ic200182e_si_002_3.cif
_cod_data_source_block compound2
_cod_original_cell_volume 1971.58(11)
_cod_database_code 4324918

loop_
_symmetry_equiv_pos_as_xyz
'x, y, z'
'-x, -y, -z'

loop_
_atom_site_label
_atom_site_type_symbol
_atom_site_fract_x
_atom_site_fract_y
_atom_site_fract_z
_atom_site_U_iso_or_equiv
_atom_site_adp_type
_atom_site_occupancy
_atom_site_symmetry_multiplicity
_atom_site_calc_flag
_atom_site_refinement_flags
Cd1 Cd 0.00516(2) 0.21124(2) 0.31192(2) 0.01888(9) Uani 1 1 d .
C1 C 0.0263(3) 0.2359(3) 0.5383(3) 0.0220(8) Uani 1 1 d .
C2 C -0.0741(3) 0.1378(3) 0.4838(3) 0.0198(8) Uani 1 1 d .
C3 C -0.1324(3) 0.0783(3) 0.5308(3) 0.0229(8) Uani 1 1 d .
H3 H -0.1122 0.0981 0.5991 0.028 Uiso 1 1 calc R
C4 C -0.2210(3) -0.0110(3) 0.4760(3) 0.0283(9) Uani 1 1 d .
H4 H -0.2608 -0.055 0.5067 0.034 Uiso 1 1 calc R
C5 C -0.2514(3) -0.0360(3) 0.3763(3) 0.0241(8) Uani 1 1 d .
H5 H -0.3115 -0.0976 0.338 0.029 Uiso 1 1 calc R
C6 C -0.1927(3) 0.0305(3) 0.3335(3) 0.0199(8) Uani 1 1 d .
C7 C -0.2266(3) 0.0183(3) 0.2256(3) 0.0224(8) Uani 1 1 d .
H7A H -0.2706 -0.0585 0.1929 0.027 Uiso 1 1 calc R
H7B H -0.2809 0.0743 0.2042 0.027 Uiso 1 1 calc R
C8 C -0.1538(3) 0.0616(3) 0.0995(3) 0.0214(8) Uani 1 1 d .
H8A H -0.2081 0.1206 0.0956 0.026 Uiso 1 1 calc R
H8B H -0.1987 -0.0075 0.0512 0.026 Uiso 1 1 calc R
C9 C -0.0458(4) 0.1025(3) 0.0748(3) 0.0249(8) Uani 1 1 d .
H9A H 0.016 0.0511 0.0902 0.03 Uiso 1 1 calc R
H9B H -0.0703 0.102 0.0047 0.03 Uiso 1 1 calc R
C10 C 0.1138(3) 0.2531(3) 0.1173(3) 0.0256(9) Uani 1 1 d .
H10A H 0.1699 0.1968 0.1332 0.031 Uiso 1 1 calc R
H10B H 0.1502 0.3254 0.1644 0.031 Uiso 1 1 calc R
C11 C -0.0511(3) -0.0617(3) 0.2083(3) 0.0216(8) Uani 1 1 d .
H11A H -0.0403 -0.0767 0.2735 0.026 Uiso 1 1 calc R
H11B H 0.03 -0.0383 0.2067 0.026 Uiso 1 1 calc R
C12 C -0.1028(4) -0.1736(3) 0.1351(3) 0.0233(8) Uani 1 1 d .
H12A H -0.0618 -0.2359 0.1605 0.028 Uiso 1 1 calc R
H12B H -0.1897 -0.191 0.1243 0.028 Uiso 1 1 calc R
C13 C -0.1016(4) -0.2713(3) -0.0177(3) 0.0254(9) Uani 1 1 d .
H13A H -0.1747 -0.3187 -0.0201 0.03 Uiso 1 1 calc R
H13B H -0.0316 -0.3116 0.0062 0.03 Uiso 1 1 calc R
C14 C -0.1459(4) 0.3781(3) 0.2098(3) 0.0285(9) Uani 1 1 d .
C15 C -0.0213(3) 0.4432(3) 0.2405(3) 0.0247(8) Uani 1 1 d .
C16 C -0.0009(4) 0.5294(3) 0.1941(3) 0.0343(10) Uani 1 1 d .
H16 H -0.0646 0.5467 0.143 0.041 Uiso 1 1 calc R
C17 C 0.1123(4) 0.5890(4) 0.2233(3) 0.0364(10) Uani 1 1 d .
H17 H 0.1291 0.6456 0.1908 0.044 Uiso 1 1 calc R
C18 C 0.2017(4) 0.5652(3) 0.3009(3) 0.0288(9) Uani 1 1 d .
H18 H 0.2797 0.608 0.3245 0.035 Uiso 1 1 calc R
C19 C 0.1757(3) 0.4774(3) 0.3439(3) 0.0215(8) Uani 1 1 d .
C20 C 0.2727(3) 0.4469(3) 0.4245(3) 0.0203(8) Uani 1 1 d .
H20A H 0.3474 0.4997 0.4395 0.024 Uiso 1 1 calc R
H20B H 0.289 0.3694 0.4027 0.024 Uiso 1 1 calc R
C21 C 0.1868(3) 0.5539(3) 0.5460(3) 0.0253(8) Uani 1 1 d .
H21A H 0.1449 0.5365 0.5906 0.03 Uiso 1 1 calc R
H21B H 0.1255 0.5686 0.4878 0.03 Uiso 1 1 calc R
C22 C 0.2754(4) 0.6604(3) 0.5947(3) 0.0262(9) Uani 1 1 d .
H22A H 0.2333 0.7238 0.6131 0.031 Uiso 1 1 calc R
H22B H 0.3371 0.6484 0.6539 0.031 Uiso 1 1 calc R
C23 C 0.4294(3) 0.7731(3) 0.5694(3) 0.0272(9) Uani 1 1 d .
H23A H 0.4866 0.7558 0.6284 0.033 Uiso 1 1 calc R
H23B H 0.4013 0.8462 0.5875 0.033 Uiso 1 1 calc R
C24 C 0.4897(4) 0.7806(3) 0.4964(3) 0.0271(9) Uani 1 1 d .
H24A H 0.4315 0.7945 0.4362 0.033 Uiso 1 1 calc R
H24B H 0.5568 0.8439 0.5219 0.033 Uiso 1 1 calc R
C25 C 0.3490(3) 0.4337(3) 0.5982(3) 0.0251(8) Uani 1 1 d .
H25A H 0.4165 0.4937 0.6097 0.03 Uiso 1 1 calc R
H25B H 0.3277 0.4421 0.6578 0.03 Uiso 1 1 calc R
C26 C 0.3902(3) 0.3200(3) 0.5796(3) 0.0246(8) Uani 1 1 d .
H26A H 0.4348 0.3 0.6418 0.03 Uiso 1 1 calc R
H26B H 0.3197 0.2611 0.545 0.03 Uiso 1 1 calc R
N1 N -0.1038(3) 0.1145(2) 0.3875(2) 0.0183(6) Uani 1 1 d .
N2 N -0.1195(3) 0.0358(2) 0.1972(2) 0.0192(6) Uani 1 1 d .
N3 N 0.0652(3) 0.4152(2) 0.3121(2) 0.0199(6) Uani 1 1 d .
N4 N 0.2420(3) 0.4513(3) 0.5162(2) 0.0193(7) Uani 1 1 d .
O1 O 0.0645(2) 0.2884(2) 0.48447(19) 0.0264(6) Uani 1 1 d .
O2 O 0.0607(2) 0.2563(2) 0.6268(2) 0.0315(7) Uani 1 1 d .
O3 O 0.0029(2) 0.2146(2) 0.1291(2) 0.0244(6) Uani 1 1 d .
O4 O -0.0860(3) -0.1651(2) 0.0460(2) 0.0281(6) Uani 1 1 d .
O5 O -0.1588(2) 0.2926(2) 0.2452(2) 0.0240(6) Uani 1 1 d .
O6 O -0.2290(3) 0.4148(3) 0.1528(3) 0.0528(10) Uani 1 1 d .
O7 O 0.3301(2) 0.6855(2) 0.5274(2) 0.0245(6) Uani 1 1 d .
O8 O 0.4660(2) 0.3243(2) 0.5229(2) 0.0240(6) Uani 1 1 d .
Cl1 Cl 0.20419(8) 0.14949(8) 0.32939(7) 0.0237(2) Uani 1 1 d .
H4N H 0.181(4) 0.393(4) 0.501(3) 0.028 Uiso 1 1 d .
C1S C 0.5215(6) 0.2494(7) 0.1238(5) 0.077(2) Uani 1 1 d .
H1S H 0.5857 0.2408 0.184 0.092 Uiso 1 1 calc R
C2S C 0.4656(7) 0.3560(8) 0.1437(7) 0.115(3) Uani 1 1 d .
H21S H 0.529 0.4213 0.1718 0.173 Uiso 1 1 calc R
H22S H 0.4229 0.3479 0.1891 0.173 Uiso 1 1 calc R
H23S H 0.4088 0.3677 0.0829 0.173 Uiso 1 1 calc R
C3S C 0.4283(8) 0.1385(8) 0.0804(8) 0.148(5) Uani 1 1 d .
H31S H 0.4707 0.0734 0.0692 0.222 Uiso 1 1 calc R
H32S H 0.3694 0.1457 0.0189 0.222 Uiso 1 1 calc R
H33S H 0.3867 0.127 0.1259 0.222 Uiso 1 1 calc R
O5S O 0.5717(4) 0.2579(5) 0.0495(3) 0.0903(16) Uani 1 1 d .
H5S H 0.6191 0.3187 0.0655 0.135 Uiso 1 1 calc R
C4S C 0.3275(5) 0.8610(5) 0.2418(4) 0.0502(13) Uani 1 1 d .
H4S H 0.2745 0.8615 0.2822 0.06 Uiso 1 1 calc R
C5S C 0.4247(5) 0.9525(5) 0.2879(5) 0.0600(15) Uani 1 1 d .
H51S H 0.47 0.9425 0.3529 0.09 Uiso 1 1 calc R
H52S H 0.3921 1.0248 0.2925 0.09 Uiso 1 1 calc R
H53S H 0.4783 0.9527 0.2496 0.09 Uiso 1 1 calc R
C6S C 0.2546(6) 0.8692(5) 0.1449(5) 0.0697(18) Uani 1 1 d .
H61S H 0.19 0.8049 0.1175 0.105 Uiso 1 1 calc R
H62S H 0.305 0.8681 0.104 0.105 Uiso 1 1 calc R
H63S H 0.2194 0.9402 0.1477 0.105 Uiso 1 1 calc R
O6S O 0.3734(4) 0.7509(3) 0.2340(3) 0.0730(13) Uani 1 1 d D
H6S H 0.3154 0.6987 0.2068 0.11 Uiso 1 1 calc RD
O1W O -0.2657(3) -0.3621(3) 0.2231(2) 0.0382(7) Uani 1 1 d D
H81S H -0.254(4) -0.415(3) 0.190(3) 0.046 Uiso 1 1 d D
H82S H -0.323 -0.3232 0.1975 0.046 Uiso 1 1 d D
O3W O 0.5529(4) 0.7661(4) 0.1517(3) 0.0659(11) Uani 1 1 d D
H83S H 0.512(4) 0.738(5) 0.0917(17) 0.079 Uiso 1 1 d D
H84S H 0.492(3) 0.785(4) 0.175(3) 0.079 Uiso 1 1 d D
O2W O 0.2343(14) 0.5653(9) 0.0502(9) 0.142(5) Uani 0.5 1 d PD
H86S H 0.310(3) 0.566(4) 0.083(2) 0.214 Uiso 0.5 1 d PD
H85S H 0.2255 0.6367 0.0495 0.214 Uiso 0.5 1 d PD

loop_
_atom_site_aniso_label
_atom_site_aniso_U_11
_atom_site_aniso_U_22
_atom_site_aniso_U_33
_atom_site_aniso_U_23
_atom_site_aniso_U_13
_atom_site_aniso_U_12
Cd1 0.01925(14) 0.01897(14) 0.01890(16) 0.00245(10) 0.00841(11) 0.00036(9)
C1 0.0221(18) 0.0222(19) 0.022(2) 0.0017(16) 0.0094(17) 0.0026(15)
C2 0.0183(17) 0.0199(18) 0.021(2) 0.0041(15) 0.0071(16) 0.0037(14)
C3 0.0199(18) 0.032(2) 0.020(2) 0.0092(17) 0.0078(16) 0.0038(15)
C4 0.026(2) 0.033(2) 0.029(2) 0.0144(18) 0.0111(18) -0.0016(16)
C5 0.0241(19) 0.0189(18) 0.028(2) 0.0032(16) 0.0096(17) -0.0024(14)
C6 0.0179(17) 0.0202(18) 0.023(2) 0.0051(15) 0.0087(16) 0.0035(14)
C7 0.0169(17) 0.0265(19) 0.021(2) 0.0003(16) 0.0059(16) -0.0004(14)
C8 0.029(2) 0.0186(18) 0.016(2) 0.0027(15) 0.0069(16) 0.0028(15)
C9 0.035(2) 0.0215(19) 0.020(2) 0.0039(16) 0.0120(18) 0.0047(16)
C10 0.026(2) 0.026(2) 0.026(2) 0.0020(17) 0.0132(18) 0.0000(15)
C11 0.0231(18) 0.0224(18) 0.020(2) 0.0049(16) 0.0081(16) 0.0066(15)
C12 0.030(2) 0.0198(18) 0.024(2) 0.0057(16) 0.0129(18) 0.0046(15)
C13 0.036(2) 0.0163(18) 0.025(2) -0.0018(16) 0.0147(19) 0.0009(15)
C14 0.026(2) 0.022(2) 0.031(2) 0.0005(18) 0.0023(19) 0.0052(16)
C15 0.0251(19) 0.0209(19) 0.025(2) 0.0042(16) 0.0035(17) 0.0073(15)
C16 0.037(2) 0.028(2) 0.031(3) 0.0090(19) 0.000(2) 0.0066(18)
C17 0.044(3) 0.026(2) 0.038(3) 0.014(2) 0.008(2) 0.0009(19)
C18 0.030(2) 0.0213(19) 0.033(2) 0.0053(17) 0.0090(19) -0.0024(16)
C19 0.0251(19) 0.0171(17) 0.022(2) -0.0004(15) 0.0097(17) 0.0027(14)
C20 0.0198(18) 0.0197(18) 0.022(2) 0.0005(15) 0.0099(16) 0.0012(14)
C21 0.0222(19) 0.028(2) 0.027(2) 0.0026(17) 0.0117(17) 0.0036(15)
C22 0.027(2) 0.025(2) 0.027(2) -0.0013(17) 0.0134(18) 0.0036(16)
C23 0.025(2) 0.0202(19) 0.032(2) -0.0020(17) 0.0094(18) 0.0000(15)
C24 0.026(2) 0.0191(19) 0.035(2) 0.0062(17) 0.0081(19) 0.0029(15)
C25 0.0247(19) 0.028(2) 0.021(2) 0.0025(16) 0.0079(17) 0.0004(16)
C26 0.0257(19) 0.0250(19) 0.023(2) 0.0078(17) 0.0073(17) 0.0013(15)
N1 0.0203(15) 0.0184(15) 0.0177(16) 0.0037(12) 0.0085(13) 0.0038(12)
N2 0.0215(15) 0.0192(15) 0.0188(17) 0.0045(13) 0.0092(14) 0.0016(12)
N3 0.0214(15) 0.0181(15) 0.0191(17) -0.0005(13) 0.0075(14) 0.0037(12)
N4 0.0193(15) 0.0190(15) 0.0185(17) -0.0011(13) 0.0085(13) -0.0029(12)
O1 0.0278(14) 0.0281(14) 0.0200(15) 0.0008(12) 0.0083(12) -0.0078(11)
O2 0.0333(16) 0.0373(16) 0.0186(16) 0.0015(13) 0.0064(13) -0.0066(13)
O3 0.0311(14) 0.0199(13) 0.0234(15) 0.0008(11) 0.0135(12) 0.0008(11)
O4 0.0466(17) 0.0211(13) 0.0213(15) 0.0022(11) 0.0197(14) 0.0012(12)
O5 0.0199(13) 0.0266(14) 0.0249(15) 0.0024(12) 0.0081(12) 0.0050(11)
O6 0.0354(18) 0.0328(17) 0.069(3) 0.0202(18) -0.0157(18) 0.0005(14)
O7 0.0232(13) 0.0214(13) 0.0264(16) -0.0007(11) 0.0088(12) -0.0014(10)
O8 0.0251(14) 0.0183(13) 0.0307(16) 0.0050(11) 0.0127(13) 0.0020(10)
Cl1 0.0202(4) 0.0248(5) 0.0250(5) 0.0041(4) 0.0069(4) 0.0032(3)
C1S 0.046(3) 0.129(6) 0.059(4) 0.029(4) 0.018(3) 0.012(4)
C2S 0.069(5) 0.131(8) 0.130(8) -0.010(6) 0.031(5) 0.011(5)
C3S 0.098(7) 0.118(7) 0.169(11) 0.057(7) -0.035(7) -0.050(6)
O5S 0.077(3) 0.108(4) 0.062(3) 0.003(3) 0.008(3) -0.028(3)
C4S 0.046(3) 0.059(3) 0.044(3) 0.017(3) 0.010(3) 0.012(3)
C5S 0.057(3) 0.053(3) 0.068(4) 0.005(3) 0.022(3) 0.008(3)
C6S 0.064(4) 0.054(4) 0.082(5) 0.021(3) 0.010(4) 0.006(3)
O6S 0.070(3) 0.044(2) 0.094(4) 0.022(2) 0.010(3) 0.003(2)
O1W 0.0293(16) 0.0452(19) 0.036(2) 0.0051(15) 0.0068(15) 0.0076(14)
O3W 0.059(3) 0.059(3) 0.067(3) 0.000(2) 0.011(2) 0.008(2)
O2W 0.222(16) 0.097(9) 0.086(9) 0.020(7) 0.030(10) -0.022(9)

loop_
_atom_type_symbol
_atom_type_description
_atom_type_scat_dispersion_real
_atom_type_scat_dispersion_imag
_atom_type_scat_source
C C 0.0033 0.0016 'International Tables Vol C Tables 4.2.6.8 and 6.1.1.4'
H H 0 0 'International Tables Vol C Tables 4.2.6.8 and 6.1.1.4'
Cd Cd -0.8075 1.2024 'International Tables Vol C Tables 4.2.6.8 and 6.1.1.4'
N N 0.0061 0.0033 'International Tables Vol C Tables 4.2.6.8 and 6.1.1.4'
O O 0.0106 0.006 'International Tables Vol C Tables 4.2.6.8 and 6.1.1.4'
Cl Cl 0.1484 0.1585 'International Tables Vol C Tables 4.2.6.8 and 6.1.1.4'

loop_
_geom_angle_atom_site_label_1
_geom_angle_atom_site_label_2
_geom_angle_atom_site_label_3
_geom_angle
_geom_angle_site_symmetry_1
_geom_angle_site_symmetry_3
_geom_angle_publ_flag
O5 Cd1 N1 89.4(1) . . yes
O5 Cd1 O1 104.62(9) . . yes
N1 Cd1 O1 67.21(9) . . yes
O5 Cd1 Cl1 155.97(7) . . yes
N1 Cd1 Cl1 113.33(8) . . yes
O1 Cd1 Cl1 91.90(7) . . yes
O5 Cd1 N2 83.1(1) . . yes
N1 Cd1 N2 69.8(1) . . yes
O1 Cd1 N2 136.08(9) . . yes
Cl1 Cd1 N2 97.19(7) . . yes
O5 Cd1 N3 69.52(9) . . yes
N1 Cd1 N3 136.2(1) . . yes
O1 Cd1 N3 81.17(9) . . yes
Cl1 Cd1 N3 96.57(7) . . yes
N2 Cd1 N3 139.4(1) . . yes
O5 Cd1 O3 75.09(9) . . yes
N1 Cd1 O3 138.38(9) . . yes
O1 Cd1 O3 153.76(8) . . yes
Cl1 Cd1 O3 82.36(6) . . yes
N2 Cd1 O3 70.16(8) . . yes
N3 Cd1 O3 74.14(9) . . yes
O2 C1 O1 127.3(3) . . ?
O2 C1 C2 118.1(3) . . ?
O1 C1 C2 114.6(3) . . ?
N1 C2 C3 122.1(3) . . ?
N1 C2 C1 116.0(3) . . ?
C3 C2 C1 122.0(3) . . ?
C2 C3 C4 118.3(4) . . ?
C2 C3 H3 120.9 . . ?
C4 C3 H3 120.9 . . ?
C3 C4 C5 119.8(3) . . ?
C3 C4 H4 120.1 . . ?
C5 C4 H4 120.1 . . ?
C4 C5 C6 118.8(3) . . ?
C4 C5 H5 120.6 . . ?
C6 C5 H5 120.6 . . ?
N1 C6 C5 120.9(3) . . ?
N1 C6 C7 115.7(3) . . ?
C5 C6 C7 123.3(3) . . ?
N2 C7 C6 111.4(3) . . ?
N2 C7 H7A 109.3 . . ?
C6 C7 H7A 109.3 . . ?
N2 C7 H7B 109.3 . . ?
C6 C7 H7B 109.3 . . ?
H7A C7 H7B 108 . . ?
N2 C8 C9 112.4(3) . . ?
N2 C8 H8A 109.1 . . ?
C9 C8 H8A 109.1 . . ?
N2 C8 H8B 109.1 . . ?
C9 C8 H8B 109.1 . . ?
H8A C8 H8B 107.8 . . ?
O3 C9 C8 109.5(3) . . ?
O3 C9 H9A 109.8 . . ?
C8 C9 H9A 109.8 . . ?
O3 C9 H9B 109.8 . . ?
C8 C9 H9B 109.8 . . ?
H9A C9 H9B 108.2 . . ?
O3 C10 C13 114.8(3) . 2 ?
O3 C10 H10A 108.6 . . ?
C13 C10 H10A 108.6 2 . ?
O3 C10 H10B 108.6 . . ?
C13 C10 H10B 108.6 2 . ?
H10A C10 H10B 107.5 . . ?
N2 C11 C12 118.4(3) . . ?
N2 C11 H11A 107.7 . . ?
C12 C11 H11A 107.7 . . ?
N2 C11 H11B 107.7 . . ?
C12 C11 H11B 107.7 . . ?
H11A C11 H11B 107.1 . . ?
O4 C12 C11 109.6(3) . . ?
O4 C12 H12A 109.8 . . ?
C11 C12 H12A 109.8 . . ?
O4 C12 H12B 109.8 . . ?
C11 C12 H12B 109.8 . . ?
H12A C12 H12B 108.2 . . ?
O4 C13 C10 109.6(3) . 2 ?
O4 C13 H13A 109.7 . . ?
C10 C13 H13A 109.7 2 . ?
O4 C13 H13B 109.7 . . ?
C10 C13 H13B 109.7 2 . ?
H13A C13 H13B 108.2 . . ?
O6 C14 O5 124.8(4) . . ?
O6 C14 C15 117.1(4) . . ?
O5 C14 C15 118.1(4) . . ?
N3 C15 C16 122.7(4) . . ?
N3 C15 C14 117.7(3) . . ?
C16 C15 C14 119.6(4) . . ?
C17 C16 C15 119.1(4) . . ?
C17 C16 H16 120.4 . . ?
C15 C16 H16 120.4 . . ?
C16 C17 C18 119.0(4) . . ?
C16 C17 H17 120.5 . . ?
C18 C17 H17 120.5 . . ?
C17 C18 C19 119.0(4) . . ?
C17 C18 H18 120.5 . . ?
C19 C18 H18 120.5 . . ?
N3 C19 C18 121.8(4) . . ?
N3 C19 C20 118.4(3) . . ?
C18 C19 C20 119.7(3) . . ?
C19 C20 N4 113.6(3) . . ?
C19 C20 H20A 108.8 . . ?
N4 C20 H20A 108.8 . . ?
C19 C20 H20B 108.8 . . ?
N4 C20 H20B 108.8 . . ?
H20A C20 H20B 107.7 . . ?
N4 C21 C22 114.6(3) . . ?
N4 C21 H21A 108.6 . . ?
C22 C21 H21A 108.6 . . ?
N4 C21 H21B 108.6 . . ?
C22 C21 H21B 108.6 . . ?
H21A C21 H21B 107.6 . . ?
O7 C22 C21 107.2(3) . . ?
O7 C22 H22A 110.3 . . ?
C21 C22 H22A 110.3 . . ?
O7 C22 H22B 110.3 . . ?
C21 C22 H22B 110.3 . . ?
H22A C22 H22B 108.5 . . ?
O7 C23 C24 107.9(3) . . ?
O7 C23 H23A 110.1 . . ?
C24 C23 H23A 110.1 . . ?
O7 C23 H23B 110.1 . . ?
C24 C23 H23B 110.1 . . ?
H23A C23 H23B 108.4 . . ?
O8 C24 C23 107.7(3) 2_666 . ?
O8 C24 H24A 110.2 2_666 . ?
C23 C24 H24A 110.2 . . ?
O8 C24 H24B 110.2 2_666 . ?
C23 C24 H24B 110.2 . . ?
H24A C24 H24B 108.5 . . ?
C26 C25 N4 113.6(3) . . ?
C26 C25 H25A 108.8 . . ?
N4 C25 H25A 108.8 . . ?
C26 C25 H25B 108.8 . . ?
N4 C25 H25B 108.8 . . ?
H25A C25 H25B 107.7 . . ?
O8 C26 C25 109.1(3) . . ?
O8 C26 H26A 109.9 . . ?
C25 C26 H26A 109.9 . . ?
O8 C26 H26B 109.9 . . ?
C25 C26 H26B 109.9 . . ?
H26A C26 H26B 108.3 . . ?
C2 N1 C6 120.0(3) . . ?
C2 N1 Cd1 120.7(2) . . ?
C6 N1 Cd1 119.2(2) . . ?
C7 N2 C8 110.5(3) . . ?
C7 N2 C11 110.1(3) . . ?
C8 N2 C11 114.2(3) . . ?
C7 N2 Cd1 105.4(2) . . ?
C8 N2 Cd1 106.4(2) . . ?
C11 N2 Cd1 109.8(2) . . ?
C15 N3 C19 118.2(3) . . ?
C15 N3 Cd1 106.8(2) . . ?
C19 N3 Cd1 130.2(2) . . ?
C21 N4 C25 111.7(3) . . ?
C21 N4 C20 115.5(3) . . ?
C25 N4 C20 110.9(3) . . ?
C21 N4 H4N 103(3) . . ?
C25 N4 H4N 110(3) . . ?
C20 N4 H4N 106(3) . . ?
C1 O1 Cd1 120.4(2) . . ?
C9 O3 C10 112.1(3) . . ?
C9 O3 Cd1 105.2(2) . . ?
C10 O3 Cd1 117.9(2) . . ?
C13 O4 C12 113.7(3) . . ?
C14 O5 Cd1 118.7(2) . . ?
C23 O7 C22 112.8(3) . . ?
C26 O8 C24 112.3(3) . 2_666 ?
O5S C1S C2S 108.4(7) . . ?
O5S C1S C3S 103.6(7) . . ?
C2S C1S C3S 114.0(6) . . ?
O5S C1S H1S 110.2 . . ?
C2S C1S H1S 110.2 . . ?
C3S C1S H1S 110.2 . . ?
C1S C2S H21S 109.5 . . ?
C1S C2S H22S 109.5 . . ?
H21S C2S H22S 109.5 . . ?
C1S C2S H23S 109.5 . . ?
H21S C2S H23S 109.5 . . ?
H22S C2S H23S 109.5 . . ?
C1S C3S H31S 109.5 . . ?
C1S C3S H32S 109.5 . . ?
H31S C3S H32S 109.5 . . ?
C1S C3S H33S 109.5 . . ?
H31S C3S H33S 109.5 . . ?
H32S C3S H33S 109.5 . . ?
C1S O5S H5S 109.5 . . ?
C5S C4S C6S 113.4(5) . . ?
C5S C4S O6S 110.9(4) . . ?
C6S C4S O6S 107.2(5) . . ?
C5S C4S H4S 108.4 . . ?
C6S C4S H4S 108.4 . . ?
O6S C4S H4S 108.4 . . ?
C4S C5S H51S 109.5 . . ?
C4S C5S H52S 109.5 . . ?
H51S C5S H52S 109.5 . . ?
C4S C5S H53S 109.5 . . ?
H51S C5S H53S 109.5 . . ?
H52S C5S H53S 109.5 . . ?
C4S C6S H61S 109.5 . . ?
C4S C6S H62S 109.5 . . ?
H61S C6S H62S 109.5 . . ?
C4S C6S H63S 109.5 . . ?
H61S C6S H63S 109.5 . . ?
H62S C6S H63S 109.5 . . ?
C4S O6S H6S 109.5 . . ?
H81S O1W H82S 119 . . ?
H83S O3W H84S 101(3) . . ?
H86S O2W H85S 105(3) . . ?

loop_
_geom_bond_atom_site_label_1
_geom_bond_atom_site_label_2
_geom_bond_distance
_geom_bond_site_symmetry_2
_geom_bond_publ_flag
Cd1 O5 2.258(3) . yes
Cd1 N1 2.342(3) . yes
Cd1 O1 2.429(3) . yes
Cd1 Cl1 2.4695(9) . yes
Cd1 N2 2.503(3) . yes
Cd1 N3 2.516(3) . yes
Cd1 O3 2.727(3) . yes
C1 O2 1.224(5) . ?
C1 O1 1.274(4) . ?
C1 C2 1.524(5) . ?
C2 N1 1.335(5) . ?
C2 C3 1.380(5) . ?
C3 C4 1.383(5) . ?
C3 H3 0.95 . ?
C4 C5 1.385(6) . ?
C4 H4 0.95 . ?
C5 C6 1.387(5) . ?
C5 H5 0.95 . ?
C6 N1 1.344(4) . ?
C6 C7 1.505(5) . ?
C7 N2 1.473(4) . ?
C7 H7A 0.99 . ?
C7 H7B 0.99 . ?
C8 N2 1.477(5) . ?
C8 C9 1.513(5) . ?
C8 H8A 0.99 . ?
C8 H8B 0.99 . ?
C9 O3 1.424(4) . ?
C9 H9A 0.99 . ?
C9 H9B 0.99 . ?
C10 O3 1.435(4) . ?
C10 C13 1.503(5) 2 ?
C10 H10A 0.99 . ?
C10 H10B 0.99 . ?
C11 N2 1.479(5) . ?
C11 C12 1.527(5) . ?
C11 H11A 0.99 . ?
C11 H11B 0.99 . ?
C12 O4 1.424(4) . ?
C12 H12A 0.99 . ?
C12 H12B 0.99 . ?
C13 O4 1.418(4) . ?
C13 C10 1.503(5) 2 ?
C13 H13A 0.99 . ?
C13 H13B 0.99 . ?
C14 O6 1.243(5) . ?
C14 O5 1.260(5) . ?
C14 C15 1.511(5) . ?
C15 N3 1.333(5) . ?
C15 C16 1.396(6) . ?
C16 C17 1.373(6) . ?
C16 H16 0.95 . ?
C17 C18 1.384(6) . ?
C17 H17 0.95 . ?
C18 C19 1.397(5) . ?
C18 H18 0.95 . ?
C19 N3 1.356(4) . ?
C19 C20 1.493(5) . ?
C20 N4 1.517(4) . ?
C20 H20A 0.99 . ?
C20 H20B 0.99 . ?
C21 N4 1.507(5) . ?
C21 C22 1.508(5) . ?
C21 H21A 0.99 . ?
C21 H21B 0.99 . ?
C22 O7 1.420(4) . ?
C22 H22A 0.99 . ?
C22 H22B 0.99 . ?
C23 O7 1.419(4) . ?
C23 C24 1.492(5) . ?
C23 H23A 0.99 . ?
C23 H23B 0.99 . ?
C24 O8 1.425(4) 2_666 ?
C24 H24A 0.99 . ?
C24 H24B 0.99 . ?
C25 C26 1.501(5) . ?
C25 N4 1.510(5) . ?
C25 H25A 0.99 . ?
C25 H25B 0.99 . ?
C26 O8 1.421(4) . ?
C26 H26A 0.99 . ?
C26 H26B 0.99 . ?
N4 H4N 0.92(4) . ?
O8 C24 1.425(4) 2_666 ?
C1S O5S 1.431(7) . ?
C1S C2S 1.516(10) . ?
C1S C3S 1.569(10) . ?
C1S H1S 1 . ?
C2S H21S 0.98 . ?
C2S H22S 0.98 . ?
C2S H23S 0.98 . ?
C3S H31S 0.98 . ?
C3S H32S 0.98 . ?
C3S H33S 0.98 . ?
O5S H5S 0.84 . ?
C4S C5S 1.437(7) . ?
C4S C6S 1.451(8) . ?
C4S O6S 1.472(7) . ?
C4S H4S 1 . ?
C5S H51S 0.98 . ?
C5S H52S 0.98 . ?
C5S H53S 0.98 . ?
C6S H61S 0.98 . ?
C6S H62S 0.98 . ?
C6S H63S 0.98 . ?
O6S H6S 0.84 . ?
O1W H81S 0.779(17) . ?
O1W H82S 0.88 . ?
O3W H83S 0.863(19) . ?
O3W H84S 0.915(17) . ?
O2W H86S 0.87(2) . ?
O2W H85S 0.878(11) . ?

loop_
_geom_hbond_atom_site_label_D
_geom_hbond_atom_site_label_H
_geom_hbond_atom_site_label_A
_geom_hbond_distance_DH
_geom_hbond_distance_HA
_geom_hbond_distance_DA
_geom_hbond_angle_DHA
_geom_hbond_site_symmetry_A
N4 H4N O1 0.92(4) 1.73(4) 2.639(4) 175(4) .
O6S H6S O2W 0.84 2.45 3.113(13) 136.5 .
O5S H5S O6 0.84 1.99 2.748(5) 150 1_655
O1W H82S O3W 0.88 1.90 2.779(5) 175.6(3) 1_445
O1W H81S O6 0.779(17) 2.11(2) 2.833(5) 155(5) 1_545
O3W H83S O5S 0.863(19) 2.03(3) 2.839(7) 155(6) 2_665
O3W H84S O6S 0.915(17) 1.942(17) 2.784(6) 152(4) .
O2W H86S O6S 0.87(2) 2.75(2) 3.113(13) 106.7(16) .

loop_
_geom_torsion_atom_site_label_1
_geom_torsion_atom_site_label_2
_geom_torsion_atom_site_label_3
_geom_torsion_atom_site_label_4
_geom_torsion
_geom_torsion_site_symmetry_1
_geom_torsion_site_symmetry_4
O2 C1 C2 N1 -176.3(3) . .
O1 C1 C2 N1 4.2(5) . .
O2 C1 C2 C3 5.1(5) . .
O1 C1 C2 C3 -174.5(3) . .
N1 C2 C3 C4 2.6(6) . .
C1 C2 C3 C4 -178.8(3) . .
C2 C3 C4 C5 -2.0(6) . .
C3 C4 C5 C6 -0.7(6) . .
C4 C5 C6 N1 3.1(6) . .
C4 C5 C6 C7 -173.9(4) . .
N1 C6 C7 N2 39.9(4) . .
C5 C6 C7 N2 -143.0(3) . .
N2 C8 C9 O3 -72.3(4) . .
N2 C11 C12 O4 75.2(4) . .
O6 C14 C15 N3 170.3(4) . .
O5 C14 C15 N3 -8.1(6) . .
O6 C14 C15 C16 -9.5(6) . .
O5 C14 C15 C16 172.1(4) . .
N3 C15 C16 C17 -0.5(6) . .
C14 C15 C16 C17 179.3(4) . .
C15 C16 C17 C18 -2.9(7) . .
C16 C17 C18 C19 3.3(6) . .
C17 C18 C19 N3 -0.3(6) . .
C17 C18 C19 C20 177.1(4) . .
N3 C19 C20 N4 -58.5(4) . .
C18 C19 C20 N4 124.0(4) . .
N4 C21 C22 O7 60.8(4) . .
O7 C23 C24 O8 -63.0(4) . 2_666
N4 C25 C26 O8 82.8(4) . .
C3 C2 N1 C6 -0.4(5) . .
C1 C2 N1 C6 -179.0(3) . .
C3 C2 N1 Cd1 -176.5(3) . .
C1 C2 N1 Cd1 4.8(4) . .
C5 C6 N1 C2 -2.5(5) . .
C7 C6 N1 C2 174.7(3) . .
C5 C6 N1 Cd1 173.7(3) . .
C7 C6 N1 Cd1 -9.1(4) . .
O5 Cd1 N1 C2 -113.4(3) . .
O1 Cd1 N1 C2 -7.3(3) . .
Cl1 Cd1 N1 C2 74.6(3) . .
N2 Cd1 N1 C2 163.8(3) . .
N3 Cd1 N1 C2 -54.5(3) . .
O3 Cd1 N1 C2 -179.9(2) . .
O5 Cd1 N1 C6 70.4(3) . .
O1 Cd1 N1 C6 176.6(3) . .
Cl1 Cd1 N1 C6 -101.6(2) . .
N2 Cd1 N1 C6 -12.4(2) . .
N3 Cd1 N1 C6 129.3(2) . .
O3 Cd1 N1 C6 3.9(3) . .
C6 C7 N2 C8 -161.1(3) . .
C6 C7 N2 C11 71.8(4) . .
C6 C7 N2 Cd1 -46.5(3) . .
C9 C8 N2 C7 168.9(3) . .
C9 C8 N2 C11 -66.4(4) . .
C9 C8 N2 Cd1 54.9(3) . .
C12 C11 N2 C7 73.3(4) . .
C12 C11 N2 C8 -51.7(4) . .
C12 C11 N2 Cd1 -171.1(2) . .
O5 Cd1 N2 C7 -61.2(2) . .
N1 Cd1 N2 C7 30.7(2) . .
O1 Cd1 N2 C7 42.7(3) . .
Cl1 Cd1 N2 C7 143.0(2) . .
N3 Cd1 N2 C7 -108.1(2) . .
O3 Cd1 N2 C7 -137.9(2) . .
O5 Cd1 N2 C8 56.1(2) . .
N1 Cd1 N2 C8 148.1(2) . .
O1 Cd1 N2 C8 160.02(19) . .
Cl1 Cd1 N2 C8 -99.7(2) . .
N3 Cd1 N2 C8 9.3(3) . .
O3 Cd1 N2 C8 -20.5(2) . .
O5 Cd1 N2 C11 -179.8(2) . .
N1 Cd1 N2 C11 -87.8(2) . .
O1 Cd1 N2 C11 -75.9(2) . .
Cl1 Cd1 N2 C11 24.4(2) . .
N3 Cd1 N2 C11 133.4(2) . .
O3 Cd1 N2 C11 103.6(2) . .
C16 C15 N3 C19 3.5(6) . .
C14 C15 N3 C19 -176.3(3) . .
C16 C15 N3 Cd1 -154.4(3) . .
C14 C15 N3 Cd1 25.8(4) . .
C18 C19 N3 C15 -3.1(5) . .
C20 C19 N3 C15 179.5(3) . .
C18 C19 N3 Cd1 148.8(3) . .
C20 C19 N3 Cd1 -28.5(5) . .
O5 Cd1 N3 C15 -24.9(2) . .
N1 Cd1 N3 C15 -91.0(3) . .
O1 Cd1 N3 C15 -134.2(2) . .
Cl1 Cd1 N3 C15 134.9(2) . .
N2 Cd1 N3 C15 25.7(3) . .
O3 Cd1 N3 C15 54.7(2) . .
O5 Cd1 N3 C19 -179.2(3) . .
N1 Cd1 N3 C19 114.7(3) . .
O1 Cd1 N3 C19 71.5(3) . .
Cl1 Cd1 N3 C19 -19.5(3) . .
N2 Cd1 N3 C19 -128.6(3) . .
O3 Cd1 N3 C19 -99.6(3) . .
C22 C21 N4 C25 49.9(4) . .
C22 C21 N4 C20 -78.1(4) . .
C26 C25 N4 C21 167.3(3) . .
C26 C25 N4 C20 -62.3(4) . .
C19 C20 N4 C21 -44.8(4) . .
C19 C20 N4 C25 -173.1(3) . .
O2 C1 O1 Cd1 169.5(3) . .
C2 C1 O1 Cd1 -11.0(4) . .
O5 Cd1 O1 C1 93.0(3) . .
N1 Cd1 O1 C1 10.0(3) . .
Cl1 Cd1 O1 C1 -104.6(3) . .
N2 Cd1 O1 C1 -2.2(3) . .
N3 Cd1 O1 C1 159.0(3) . .
O3 Cd1 O1 C1 178.9(2) . .
C8 C9 O3 C10 173.2(3) . .
C8 C9 O3 Cd1 43.9(3) . .
C13 C10 O3 C9 67.6(4) 2 .
C13 C10 O3 Cd1 -170.2(2) 2 .
O5 Cd1 O3 C9 -100.6(2) . .
N1 Cd1 O3 C9 -29.0(3) . .
O1 Cd1 O3 C9 166.5(2) . .
Cl1 Cd1 O3 C9 87.8(2) . .
N2 Cd1 O3 C9 -12.7(2) . .
N3 Cd1 O3 C9 -173.1(2) . .
O5 Cd1 O3 C10 133.7(2) . .
N1 Cd1 O3 C10 -154.7(2) . .
O1 Cd1 O3 C10 40.7(3) . .
Cl1 Cd1 O3 C10 -37.9(2) . .
N2 Cd1 O3 C10 -138.5(3) . .
N3 Cd1 O3 C10 61.2(2) . .
C10 C13 O4 C12 165.6(3) 2 .
C11 C12 O4 C13 164.5(3) . .
O6 C14 O5 Cd1 162.9(4) . .
C15 C14 O5 Cd1 -18.8(5) . .
N1 Cd1 O5 C14 164.3(3) . .
O1 Cd1 O5 C14 98.0(3) . .
Cl1 Cd1 O5 C14 -33.9(4) . .
N2 Cd1 O5 C14 -126.0(3) . .
N3 Cd1 O5 C14 23.5(3) . .
O3 Cd1 O5 C14 -54.8(3) . .
C24 C23 O7 C22 172.1(3) . .
C21 C22 O7 C23 -170.3(3) . .
C25 C26 O8 C24 179.1(3) . 2_666
